data_4022076
loop_
_publ_author_name
'Paul R. Carlier'
'Yiqun Zhang'
'Carla Slebodnick'
'Michael M.-C. Lo'
'Ian D. Williams'

_publ_section_title
;
 Effect of 2,6-Disubstituted Aryl Groups on Acyclic Conformation:
 Preference for an Antiperiplanar Orientation of the Geminal
 and Vicinal Hydrogens
;
_journal_name_full 'Journal of Organic Chemistry'
_journal_page_first 8835
_journal_page_last 8841
_journal_paper_doi 10.1021/jo061495z
_journal_volume 71
_journal_year 2006
_chemical_formula_moiety 'C19 H13 F2 N O'
_chemical_formula_sum 'C19 H13 F2 N O'
_chemical_formula_weight 309.30
_chemical_name_systematic
; 
 ? 
;
_space_group_IT_number 14
_symmetry_cell_setting monoclinic
_symmetry_space_group_name_Hall '-P 2ybc'
_symmetry_space_group_name_H-M 'P 1 21/c 1'
_atom_sites_solution_hydrogens geom
_atom_sites_solution_primary direct
_atom_sites_solution_secondary difmap
_audit_creation_method SHELXL-97
_cell_angle_alpha 90.00
_cell_angle_beta 90.609(13)
_cell_angle_gamma 90.00
_cell_formula_units_Z 4
_cell_length_a 14.375(2)
_cell_length_b 13.899(5)
_cell_length_c 7.2983(12)
_cell_measurement_reflns_used 3531
_cell_measurement_temperature 100(2)
_cell_measurement_theta_max 27.41
_cell_measurement_theta_min 4.83
_cell_volume 1458.1(6)
_computing_cell_refinement 'CrysAlis (Oxford Diffraction)'
_computing_data_collection 'CrysAlis (Oxford Diffraction)'
_computing_data_reduction 'CrysAlis (Oxford Diffraction)'
_computing_molecular_graphics 'Bruker SHELXTL'
_computing_publication_material 'Bruker SHELXTL'
_computing_structure_refinement 'SHELXL-97 (Sheldrick, 1997)'
_computing_structure_solution 'SHELXS-97 (Sheldrick, 1990)'
_diffrn_ambient_temperature 100(2)
_diffrn_detector CCD
_diffrn_detector_type 'Oxford Diffraction Sapphire 3 CCD'
_diffrn_measured_fraction_theta_full 0.990
_diffrn_measured_fraction_theta_max 0.990
_diffrn_measurement_device '\k-geometry diffractometer'
_diffrn_measurement_device_type 'Oxford Diffraction Xcalibur'
_diffrn_measurement_method 'phi and omega scans'
_diffrn_radiation_monochromator graphite
_diffrn_radiation_probe x-ray
_diffrn_radiation_type MoK\a
_diffrn_radiation_wavelength 0.71073
_diffrn_reflns_av_R_equivalents 0.0298
_diffrn_reflns_av_sigmaI/netI 0.0461
_diffrn_reflns_limit_h_max 17
_diffrn_reflns_limit_h_min -17
_diffrn_reflns_limit_k_max 16
_diffrn_reflns_limit_k_min -16
_diffrn_reflns_limit_l_max 5
_diffrn_reflns_limit_l_min -8
_diffrn_reflns_number 6589
_diffrn_reflns_theta_full 25.05
_diffrn_reflns_theta_max 25.05
_diffrn_reflns_theta_min 4.05
_diffrn_source 'fine-focus sealed tube'
_diffrn_source_current 40
_diffrn_source_voltage 50
_diffrn_standards_decay_% <2%
_diffrn_standards_interval_count 50
_diffrn_standards_number 2
_exptl_absorpt_coefficient_mu 0.105
_exptl_absorpt_correction_type none
_exptl_crystal_colour colorless
_exptl_crystal_density_diffrn 1.409
_exptl_crystal_density_method 'not measured'
_exptl_crystal_description needle
_exptl_crystal_F_000 640
_exptl_crystal_size_max 0.39
_exptl_crystal_size_mid 0.08
_exptl_crystal_size_min 0.05
_refine_diff_density_max 0.162
_refine_diff_density_min -0.195
_refine_diff_density_rms 0.036
_refine_ls_extinction_method none
_refine_ls_goodness_of_fit_ref 0.861
_refine_ls_hydrogen_treatment mixed
_refine_ls_matrix_type full
_refine_ls_number_parameters 212
_refine_ls_number_reflns 2561
_refine_ls_number_restraints 0
_refine_ls_restrained_S_all 0.861
_refine_ls_R_factor_all 0.0597
_refine_ls_R_factor_gt 0.0292
_refine_ls_shift/su_max 0.000
_refine_ls_shift/su_mean 0.000
_refine_ls_structure_factor_coef Fsqd
_refine_ls_weighting_details 'calc w=1/[\s^2^(Fo^2^)+(0.0328P)^2^+0.0000P] where P=(Fo^2^+2Fc^2^)/3'
_refine_ls_weighting_scheme calc
_refine_ls_wR_factor_gt 0.0569
_refine_ls_wR_factor_ref 0.0613
_reflns_number_gt 1677
_reflns_number_total 2561
_reflns_threshold_expression >2sigma(I)
_cod_data_source_file jo061495zsi20060718_110258.cif
_cod_depositor_comments
;
The following automatic conversions were performed:
'_symmetry_cell_setting' value 'Monoclinic' changed to 'monoclinic'
according to '/home/saulius/struct/CIF-dictionaries/cif_core.dic'
dictionary named 'cif_core.dic' version 2.4.1 from 2010-06-29.

Automatic conversion script
Id: cif_fix_enum 1527 2010-12-29 10:47:43Z saulius 
;
_cod_original_sg_symbol_H-M 'P 21/c'
_cod_database_code 4022076

loop_
_symmetry_equiv_pos_as_xyz
'x, y, z'
'-x, y+1/2, -z+1/2'
'-x, -y, -z'
'x, -y-1/2, z-1/2'

loop_
_atom_site_label
_atom_site_type_symbol
_atom_site_fract_x
_atom_site_fract_y
_atom_site_fract_z
_atom_site_U_iso_or_equiv
_atom_site_adp_type
_atom_site_occupancy
_atom_site_symmetry_multiplicity
_atom_site_calc_flag
_atom_site_refinement_flags
F1 F 0.11305(6) 0.57378(5) 0.22415(11) 0.0285(2) Uani 1 1 d .
F2 F 0.09932(6) 0.23739(5) 0.14990(11) 0.0294(2) Uani 1 1 d .
O1 O 0.23089(7) 0.35475(8) -0.03104(13) 0.0232(3) Uani 1 1 d .
H1 H 0.2250(14) 0.3926(14) -0.126(3) 0.073(7) Uiso 1 1 d .
N1 N 0.24403(8) 0.43242(9) 0.60395(16) 0.0241(3) Uani 1 1 d .
C1 C 0.11138(9) 0.40566(10) 0.18203(17) 0.0162(3) Uani 1 1 d .
C2 C 0.06370(10) 0.48948(10) 0.22555(18) 0.0181(3) Uani 1 1 d .
C3 C -0.02861(10) 0.49384(11) 0.27068(18) 0.0231(4) Uani 1 1 d .
H3 H -0.0576 0.5534 0.2988 0.028 Uiso 1 1 calc R
C4 C -0.07809(10) 0.40832(11) 0.27386(19) 0.0255(4) Uani 1 1 d .
H4 H -0.1421 0.4091 0.3046 0.031 Uiso 1 1 calc R
C5 C -0.03527(10) 0.32158(11) 0.23273(19) 0.0265(4) Uani 1 1 d .
H5 H -0.0692 0.2629 0.2351 0.032 Uiso 1 1 calc R
C6 C 0.05741(10) 0.32272(10) 0.18852(19) 0.0199(3) Uani 1 1 d .
C7 C 0.21349(9) 0.40584(10) 0.13421(17) 0.0166(3) Uani 1 1 d .
H7 H 0.2350 0.4738 0.1201 0.020 Uiso 1 1 calc R
C8 C 0.27443(9) 0.35520(10) 0.28239(16) 0.0147(3) Uani 1 1 d .
H8 H 0.2562 0.2858 0.2869 0.018 Uiso 1 1 calc R
C9 C 0.25628(9) 0.39838(10) 0.4632(2) 0.0173(3) Uani 1 1 d .
C10 C 0.37731(9) 0.36099(10) 0.23944(17) 0.0152(3) Uani 1 1 d .
C11 C 0.42559(10) 0.28066(10) 0.18759(17) 0.0160(3) Uani 1 1 d .
H11 H 0.3944 0.2205 0.1819 0.019 Uiso 1 1 calc R
C12 C 0.52105(9) 0.28545(10) 0.14223(17) 0.0155(3) Uani 1 1 d .
C13 C 0.57239(10) 0.20315(10) 0.09092(17) 0.0188(3) Uani 1 1 d .
H13 H 0.5423 0.1424 0.0849 0.023 Uiso 1 1 calc R
C14 C 0.66460(10) 0.20989(11) 0.04991(17) 0.0221(4) Uani 1 1 d .
H14 H 0.6982 0.1538 0.0165 0.027 Uiso 1 1 calc R
C15 C 0.71023(10) 0.29929(11) 0.05671(17) 0.0230(4) Uani 1 1 d .
H15 H 0.7743 0.3035 0.0269 0.028 Uiso 1 1 calc R
C16 C 0.66256(10) 0.38010(11) 0.10608(17) 0.0217(4) Uani 1 1 d .
H16 H 0.6941 0.4402 0.1100 0.026 Uiso 1 1 calc R
C17 C 0.56728(9) 0.37612(10) 0.15139(17) 0.0165(3) Uani 1 1 d .
C18 C 0.51587(10) 0.45813(10) 0.20590(17) 0.0204(3) Uani 1 1 d .
H18 H 0.5458 0.5190 0.2125 0.024 Uiso 1 1 calc R
C19 C 0.42397(10) 0.45089(10) 0.24909(18) 0.0196(3) Uani 1 1 d .
H19 H 0.3909 0.5066 0.2860 0.024 Uiso 1 1 calc R

loop_
_atom_site_aniso_label
_atom_site_aniso_U_11
_atom_site_aniso_U_22
_atom_site_aniso_U_33
_atom_site_aniso_U_23
_atom_site_aniso_U_13
_atom_site_aniso_U_12
F1 0.0281(5) 0.0165(5) 0.0409(5) -0.0030(4) 0.0052(4) -0.0001(4)
F2 0.0261(5) 0.0157(5) 0.0464(6) -0.0039(4) -0.0028(4) 0.0016(4)
O1 0.0318(6) 0.0248(6) 0.0129(6) -0.0025(5) 0.0012(5) 0.0077(5)
N1 0.0233(8) 0.0300(8) 0.0190(7) 0.0000(6) 0.0019(5) 0.0004(6)
C1 0.0201(8) 0.0187(8) 0.0098(7) 0.0009(6) -0.0022(6) 0.0012(6)
C2 0.0218(9) 0.0146(8) 0.0177(8) -0.0011(6) -0.0018(6) -0.0026(7)
C3 0.0227(9) 0.0242(10) 0.0223(8) -0.0040(7) -0.0010(7) 0.0063(7)
C4 0.0164(9) 0.0336(10) 0.0265(9) -0.0019(7) -0.0022(7) 0.0023(8)
C5 0.0214(9) 0.0243(10) 0.0337(9) 0.0017(7) -0.0039(7) -0.0055(7)
C6 0.0211(9) 0.0152(8) 0.0233(8) -0.0014(6) -0.0039(6) 0.0043(7)
C7 0.0205(8) 0.0165(8) 0.0128(8) -0.0010(6) 0.0017(6) 0.0005(6)
C8 0.0174(8) 0.0145(8) 0.0122(7) 0.0000(6) 0.0022(6) -0.0001(6)
C9 0.0150(8) 0.0171(8) 0.0200(8) 0.0047(6) 0.0006(6) -0.0001(6)
C10 0.0175(8) 0.0180(8) 0.0103(7) 0.0012(6) -0.0009(6) -0.0025(7)
C11 0.0196(8) 0.0163(8) 0.0121(7) -0.0004(6) -0.0021(6) -0.0027(6)
C12 0.0176(9) 0.0203(8) 0.0085(7) 0.0009(6) -0.0013(6) -0.0007(6)
C13 0.0208(9) 0.0187(9) 0.0168(8) -0.0004(6) -0.0022(6) 0.0004(6)
C14 0.0203(9) 0.0280(9) 0.0181(8) -0.0027(6) -0.0008(6) 0.0055(7)
C15 0.0164(9) 0.0363(10) 0.0164(8) 0.0010(7) 0.0009(6) -0.0008(7)
C16 0.0222(9) 0.0259(10) 0.0169(8) 0.0036(6) 0.0013(6) -0.0059(7)
C17 0.0186(9) 0.0211(9) 0.0099(7) 0.0025(6) -0.0003(6) -0.0023(6)
C18 0.0239(9) 0.0171(8) 0.0201(8) 0.0007(6) 0.0002(7) -0.0052(7)
C19 0.0222(9) 0.0183(8) 0.0184(8) -0.0013(6) 0.0013(6) 0.0017(7)

loop_
_atom_type_symbol
_atom_type_description
_atom_type_scat_dispersion_real
_atom_type_scat_dispersion_imag
_atom_type_scat_source
C C 0.0033 0.0016 'International Tables Vol C Tables 4.2.6.8 and 6.1.1.4'
H H 0.0000 0.0000 'International Tables Vol C Tables 4.2.6.8 and 6.1.1.4'
N N 0.0061 0.0033 'International Tables Vol C Tables 4.2.6.8 and 6.1.1.4'
O O 0.0106 0.0060 'International Tables Vol C Tables 4.2.6.8 and 6.1.1.4'
F F 0.0171 0.0103 'International Tables Vol C Tables 4.2.6.8 and 6.1.1.4'

loop_
_geom_angle_atom_site_label_1
_geom_angle_atom_site_label_2
_geom_angle_atom_site_label_3
_geom_angle
C2 C1 C6 114.23(13)
C2 C1 C7 122.24(13)
C6 C1 C7 123.54(13)
F1 C2 C3 117.79(13)
F1 C2 C1 117.29(13)
C3 C2 C1 124.91(14)
C2 C3 C4 117.65(14)
C3 C4 C5 120.84(14)
C6 C5 C4 118.29(14)
F2 C6 C5 118.09(13)
F2 C6 C1 117.83(13)
C5 C6 C1 124.07(14)
O1 C7 C1 111.97(11)
O1 C7 C8 105.12(11)
C1 C7 C8 112.35(10)
C9 C8 C10 110.19(11)
C9 C8 C7 109.55(11)
C10 C8 C7 112.08(10)
N1 C9 C8 178.63(15)
C11 C10 C19 119.38(13)
C11 C10 C8 120.77(12)
C19 C10 C8 119.84(12)
C10 C11 C12 121.40(13)
C13 C12 C11 122.24(13)
C13 C12 C17 118.89(13)
C11 C12 C17 118.86(12)
C14 C13 C12 120.88(14)
C13 C14 C15 120.44(14)
C16 C15 C14 120.05(14)
C15 C16 C17 121.31(14)
C16 C17 C18 122.92(13)
C16 C17 C12 118.42(13)
C18 C17 C12 118.67(13)
C19 C18 C17 120.94(14)
C18 C19 C10 120.75(13)

loop_
_geom_bond_atom_site_label_1
_geom_bond_atom_site_label_2
_geom_bond_distance
F1 C2 1.3699(15)
F2 C6 1.3611(16)
O1 C7 1.4241(15)
N1 C9 1.1460(16)
C1 C2 1.3901(19)
C1 C6 1.3906(19)
C1 C7 1.5124(19)
C2 C3 1.3720(19)
C3 C4 1.386(2)
C4 C5 1.388(2)
C5 C6 1.374(2)
C7 C8 1.5531(18)
C8 C9 1.4758(19)
C8 C10 1.5172(18)
C10 C11 1.3700(18)
C10 C19 1.4195(19)
C11 C12 1.4167(19)
C12 C13 1.4139(19)
C12 C17 1.4259(19)
C13 C14 1.3653(19)
C14 C15 1.406(2)
C15 C16 1.366(2)
C16 C17 1.4135(19)
C17 C18 1.4177(19)
C18 C19 1.3652(19)

loop_
_geom_hbond_atom_site_label_D
_geom_hbond_atom_site_label_H
_geom_hbond_atom_site_label_A
_geom_hbond_distance_DH
_geom_hbond_distance_HA
_geom_hbond_distance_DA
_geom_hbond_angle_DHA
_geom_hbond_site_symmetry_A
O1 H1 N1 0.87(2) 2.07(2) 2.8824(16) 154.7(18) 1_554

loop_
_geom_torsion_atom_site_label_1
_geom_torsion_atom_site_label_2
_geom_torsion_atom_site_label_3
_geom_torsion_atom_site_label_4
_geom_torsion
C6 C1 C2 F1 179.18(11)
C7 C1 C2 F1 -0.14(18)
C6 C1 C2 C3 -0.41(19)
C7 C1 C2 C3 -179.73(12)
F1 C2 C3 C4 -179.33(11)
C1 C2 C3 C4 0.3(2)
C2 C3 C4 C5 0.0(2)
C3 C4 C5 C6 -0.1(2)
C4 C5 C6 F2 179.42(12)
C4 C5 C6 C1 -0.1(2)
C2 C1 C6 F2 -179.18(11)
C7 C1 C6 F2 0.12(19)
C2 C1 C6 C5 0.33(19)
C7 C1 C6 C5 179.63(12)
C2 C1 C7 O1 -129.92(13)
C6 C1 C7 O1 50.83(17)
C2 C1 C7 C8 112.05(14)
C6 C1 C7 C8 -67.20(16)
O1 C7 C8 C9 -175.86(11)
C1 C7 C8 C9 -53.85(15)
O1 C7 C8 C10 61.50(14)
C1 C7 C8 C10 -176.49(11)
C9 C8 C10 C11 128.02(13)
C7 C8 C10 C11 -109.70(14)
C9 C8 C10 C19 -53.33(16)
C7 C8 C10 C19 68.95(15)
C19 C10 C11 C12 -0.40(19)
C8 C10 C11 C12 178.25(11)
C10 C11 C12 C13 179.09(12)
C10 C11 C12 C17 0.09(19)
C11 C12 C13 C14 -179.27(12)
C17 C12 C13 C14 -0.27(19)
C12 C13 C14 C15 -0.45(19)
C13 C14 C15 C16 0.5(2)
C14 C15 C16 C17 0.1(2)
C15 C16 C17 C18 179.02(12)
C15 C16 C17 C12 -0.81(19)
C13 C12 C17 C16 0.89(18)
C11 C12 C17 C16 179.92(12)
C13 C12 C17 C18 -178.95(12)
C11 C12 C17 C18 0.09(18)
C16 C17 C18 C19 -179.77(12)
C12 C17 C18 C19 0.06(19)
C17 C18 C19 C10 -0.4(2)
C11 C10 C19 C18 0.55(19)
C8 C10 C19 C18 -178.12(11)
